data_7234885
loop_
_publ_author_name
'Yanyan Wang'
'Lei Qin'
'Guo-Jun Zhou'
'Xinxin Ye'
'Jiaqing He'
'Yan-Zhen Zheng'

_publ_section_title
;
 High-performance low-temperature magnetic refrigerants made of
 gadolinium-hydroxy-chloride
;
_journal_name_full 'Journal of Materials Chemistry C'
_journal_page_first 6473
_journal_page_last 6477
_journal_paper_doi 10.1039/C6TC01291D
_journal_volume 4
_journal_year 2016
_chemical_formula_sum 'Cl Gd H2 O2'
_chemical_formula_weight 226.72
_space_group_IT_number 11
_space_group_name_Hall '-P 2yb'
_space_group_name_H-M_alt 'P 1 21/m 1'
_symmetry_cell_setting monoclinic
_symmetry_space_group_name_H-M 'P 1 21/m 1'
_atom_sites_solution_hydrogens geom
_atom_sites_solution_primary direct
_atom_sites_solution_secondary difmap
_cell_angle_alpha 90.00
_cell_angle_beta 111.075(17)
_cell_angle_gamma 90.00
_cell_formula_units_Z 2
_cell_length_a 6.180(7)
_cell_length_b 3.757(4)
_cell_length_c 6.734(7)
_cell_measurement_reflns_used 783
_cell_measurement_temperature 293(2)
_cell_measurement_theta_max 25.49
_cell_measurement_theta_min 3.24
_cell_volume 145.9(3)
_computing_structure_refinement 'SHELXL-97 (Sheldrick, 1997)'
_computing_structure_solution 'SHELXS-97 (Sheldrick, 1990)'
_diffrn_ambient_temperature 293(2)
_diffrn_measured_fraction_theta_full 0.956
_diffrn_measured_fraction_theta_max 0.956
_diffrn_measurement_device_type 'CCD area detector'
_diffrn_radiation_monochromator graphite
_diffrn_radiation_source 'fine-focus sealed tube'
_diffrn_radiation_type MoK\a
_diffrn_radiation_wavelength 0.71073
_diffrn_reflns_av_R_equivalents 0.0354
_diffrn_reflns_av_sigmaI/netI 0.0261
_diffrn_reflns_limit_h_max 7
_diffrn_reflns_limit_h_min -7
_diffrn_reflns_limit_k_max 4
_diffrn_reflns_limit_k_min -4
_diffrn_reflns_limit_l_max 8
_diffrn_reflns_limit_l_min -7
_diffrn_reflns_number 894
_diffrn_reflns_theta_full 25.49
_diffrn_reflns_theta_max 25.49
_diffrn_reflns_theta_min 3.24
_exptl_absorpt_coefficient_mu 23.365
_exptl_absorpt_correction_T_max 0.5408
_exptl_absorpt_correction_T_min 0.2565
_exptl_absorpt_correction_type multi-scan
_exptl_absorpt_process_details Process-auto
_exptl_crystal_colour colourless
_exptl_crystal_density_diffrn 5.161
_exptl_crystal_density_method 'not measured'
_exptl_crystal_description Rod-like
_exptl_crystal_F_000 198
_exptl_crystal_size_max 0.08
_exptl_crystal_size_mid 0.03
_exptl_crystal_size_min 0.03
_refine_diff_density_max 4.076
_refine_diff_density_min -1.921
_refine_diff_density_rms 0.411
_refine_ls_extinction_method none
_refine_ls_goodness_of_fit_ref 1.118
_refine_ls_hydrogen_treatment mixed
_refine_ls_matrix_type full
_refine_ls_number_parameters 25
_refine_ls_number_reflns 302
_refine_ls_number_restraints 7
_refine_ls_restrained_S_all 1.107
_refine_ls_R_factor_all 0.0379
_refine_ls_R_factor_gt 0.0342
_refine_ls_shift/su_max 0.000
_refine_ls_shift/su_mean 0.000
_refine_ls_structure_factor_coef Fsqd
_refine_ls_weighting_details 'calc w=1/[\s^2^(Fo^2^)+(0.0642P)^2^+0.8666P] where P=(Fo^2^+2Fc^2^)/3'
_refine_ls_weighting_scheme calc
_refine_ls_wR_factor_gt 0.0858
_refine_ls_wR_factor_ref 0.0882
_reflns_number_gt 282
_reflns_number_total 302
_reflns_threshold_expression >2sigma(I)
_cod_data_source_file J-Mater-Chem-C-2016-4-6473.cif
_cod_data_source_block 2
_cod_depositor_comments
;
The following automatic conversions were performed:

data item '_symmetry_cell_setting' value 'Monoclinic' was changed to
'monoclinic' in accordance with the built-in table derived from the
CIF Core dictionary named 'cif_core.dic' version 2.4.5 last updated
on 2014-11-21.

Automatic conversion script
Id: cif_fix_values 6909 2019-04-08 15:41:33Z antanas 
;
_cod_original_sg_symbol_H-M P21/m
_cod_original_formula_sum 'H2 Cl Gd O2'
_cod_database_code 7234885

loop_
_symmetry_equiv_pos_as_xyz
'x, y, z'
'-x, y+1/2, -z'
'-x, -y, -z'
'x, -y-1/2, z'

loop_
_atom_site_label
_atom_site_type_symbol
_atom_site_fract_x
_atom_site_fract_y
_atom_site_fract_z
_atom_site_U_iso_or_equiv
_atom_site_adp_type
_atom_site_occupancy
_atom_site_symmetry_multiplicity
_atom_site_calc_flag
_atom_site_refinement_flags
_atom_site_disorder_assembly
_atom_site_disorder_group
Gd1 Gd 0.30190(11) 0.2500 0.12583(9) 0.0111(3) Uani 1 2 d SD . .
Cl1 Cl 0.2433(7) 0.7500 0.4360(6) 0.0164(8) Uani 1 2 d S . .
O1 O 0.0975(16) -0.2500 -0.0849(14) 0.011(2) Uani 1 2 d SD . .
H1A H 0.1141 -0.2500 -0.2243 0.013 Uiso 1 2 calc SR . .
O2 O 0.5661(17) -0.2500 0.1631(15) 0.011(2) Uani 1 2 d SU . .
H2A H 0.6942 -0.2500 0.3010 0.014 Uiso 1 2 calc SR . .

loop_
_atom_site_aniso_label
_atom_site_aniso_U_11
_atom_site_aniso_U_22
_atom_site_aniso_U_33
_atom_site_aniso_U_23
_atom_site_aniso_U_13
_atom_site_aniso_U_12
Gd1 0.0156(5) 0.0060(5) 0.0184(5) 0.000 0.0143(3) 0.000
Cl1 0.0233(18) 0.0122(19) 0.0188(16) 0.000 0.0138(15) 0.000
O1 0.013(5) 0.008(5) 0.014(4) 0.000 0.010(4) 0.000
O2 0.013(4) 0.011(5) 0.016(4) 0.000 0.012(4) 0.000

loop_
_atom_type_symbol
_atom_type_description
_atom_type_scat_dispersion_real
_atom_type_scat_dispersion_imag
_atom_type_scat_source
Cl Cl 0.1484 0.1585 'International Tables Vol C Tables 4.2.6.8 and 6.1.1.4'
Gd Gd -0.1653 3.9035 'International Tables Vol C Tables 4.2.6.8 and 6.1.1.4'
H H 0.0000 0.0000 'International Tables Vol C Tables 4.2.6.8 and 6.1.1.4'
O O 0.0106 0.0060 'International Tables Vol C Tables 4.2.6.8 and 6.1.1.4'

loop_
_geom_angle_atom_site_label_1
_geom_angle_atom_site_label_2
_geom_angle_atom_site_label_3
_geom_angle
_geom_angle_site_symmetry_1
_geom_angle_site_symmetry_3
O2 Gd1 O1 123.7(3) 3_655 3
O2 Gd1 O1 77.2(3) 3_655 .
O1 Gd1 O1 68.4(3) 3 .
O2 Gd1 O1 77.2(3) 3_655 1_565
O1 Gd1 O1 68.4(3) 3 1_565
O1 Gd1 O1 101.9(3) . 1_565
O2 Gd1 O2 70.7(3) 3_655 1_565
O1 Gd1 O2 129.67(18) 3 1_565
O1 Gd1 O2 147.8(3) . 1_565
O1 Gd1 O2 69.6(3) 1_565 1_565
O2 Gd1 O2 70.7(3) 3_655 .
O1 Gd1 O2 129.67(18) 3 .
O1 Gd1 O2 69.6(3) . .
O1 Gd1 O2 147.8(3) 1_565 .
O2 Gd1 O2 100.6(4) 1_565 .
O2 Gd1 Cl1 139.02(8) 3_655 .
O1 Gd1 Cl1 72.16(18) 3 .
O1 Gd1 Cl1 138.1(2) . .
O1 Gd1 Cl1 75.4(2) 1_565 .
O2 Gd1 Cl1 71.5(2) 1_565 .
O2 Gd1 Cl1 132.1(2) . .
O2 Gd1 Cl1 139.02(8) 3_655 1_545
O1 Gd1 Cl1 72.16(18) 3 1_545
O1 Gd1 Cl1 75.4(2) . 1_545
O1 Gd1 Cl1 138.1(2) 1_565 1_545
O2 Gd1 Cl1 132.1(2) 1_565 1_545
O2 Gd1 Cl1 71.5(2) . 1_545
Cl1 Gd1 Cl1 79.85(12) . 1_545
O2 Gd1 Cl1 107.7(3) 3_655 3_666
O1 Gd1 Cl1 128.6(2) 3 3_666
O1 Gd1 Cl1 128.98(17) . 3_666
O1 Gd1 Cl1 128.98(17) 1_565 3_666
O2 Gd1 Cl1 65.2(2) 1_565 3_666
O2 Gd1 Cl1 65.2(2) . 3_666
Cl1 Gd1 Cl1 69.03(12) . 3_666
Cl1 Gd1 Cl1 69.03(12) 1_545 3_666
O2 Gd1 Gd1 90.0 3_655 1_565
O1 Gd1 Gd1 90.000(1) 3 1_565
O1 Gd1 Gd1 140.97(17) . 1_565
O1 Gd1 Gd1 39.03(17) 1_565 1_565
O2 Gd1 Gd1 39.71(18) 1_565 1_565
O2 Gd1 Gd1 140.29(18) . 1_565
Cl1 Gd1 Gd1 50.08(6) . 1_565
Cl1 Gd1 Gd1 129.92(6) 1_545 1_565
Cl1 Gd1 Gd1 90.0 3_666 1_565
O2 Gd1 Gd1 90.0 3_655 1_545
O1 Gd1 Gd1 90.000(1) 3 1_545
O1 Gd1 Gd1 39.03(17) . 1_545
O1 Gd1 Gd1 140.97(17) 1_565 1_545
O2 Gd1 Gd1 140.29(18) 1_565 1_545
O2 Gd1 Gd1 39.71(18) . 1_545
Cl1 Gd1 Gd1 129.92(6) . 1_545
Cl1 Gd1 Gd1 50.08(6) 1_545 1_545
Cl1 Gd1 Gd1 90.0 3_666 1_545
Gd1 Gd1 Gd1 180.0 1_565 1_545
O2 Gd1 Gd1 35.98(14) 3_655 3_665
O1 Gd1 Gd1 137.03(16) 3 3_665
O1 Gd1 Gd1 113.2(2) . 3_665
O1 Gd1 Gd1 69.5(2) 1_565 3_665
O2 Gd1 Gd1 34.7(2) 1_565 3_665
O2 Gd1 Gd1 85.1(2) . 3_665
Cl1 Gd1 Gd1 104.93(8) . 3_665
Cl1 Gd1 Gd1 150.75(8) 1_545 3_665
Cl1 Gd1 Gd1 85.53(10) 3_666 3_665
Gd1 Gd1 Gd1 61.38(3) 1_565 3_665
Gd1 Gd1 Gd1 118.62(3) 1_545 3_665
Gd1 Cl1 Gd1 79.85(12) . 1_565
Gd1 Cl1 Gd1 110.97(12) . 3_666
Gd1 Cl1 Gd1 110.97(12) 1_565 3_666
Gd1 O1 Gd1 111.6(3) 3 .
Gd1 O1 Gd1 111.6(3) 3 1_545
Gd1 O1 Gd1 101.9(3) . 1_545
Gd1 O1 H1A 110.5 3 .
Gd1 O1 H1A 110.5 . .
Gd1 O1 H1A 110.5 1_545 .
Gd1 O2 Gd1 109.3(3) 3_655 1_545
Gd1 O2 Gd1 109.3(3) 3_655 .
Gd1 O2 Gd1 100.6(4) 1_545 .
Gd1 O2 H2A 112.3 3_655 .
Gd1 O2 H2A 112.3 1_545 .
Gd1 O2 H2A 112.3 . .

loop_
_geom_bond_atom_site_label_1
_geom_bond_atom_site_label_2
_geom_bond_distance
_geom_bond_site_symmetry_2
Gd1 O2 2.365(10) 3_655
Gd1 O1 2.383(10) 3
Gd1 O1 2.418(6) .
Gd1 O1 2.418(6) 1_565
Gd1 O2 2.442(6) 1_565
Gd1 O2 2.442(6) .
Gd1 Cl1 2.927(3) .
Gd1 Cl1 2.927(4) 1_545
Gd1 Cl1 3.262(5) 3_666
Gd1 Gd1 3.757(4) 1_565
Gd1 Gd1 3.757(4) 1_545
Gd1 Gd1 3.922(3) 3_665
Cl1 Gd1 2.927(3) 1_565
Cl1 Gd1 3.262(5) 3_666
O1 Gd1 2.383(10) 3
O1 Gd1 2.418(6) 1_545
O1 H1A 0.9800 .
O2 Gd1 2.365(10) 3_655
O2 Gd1 2.442(6) 1_545
O2 H2A 0.9800 .

loop_
_geom_torsion_atom_site_label_1
_geom_torsion_atom_site_label_2
_geom_torsion_atom_site_label_3
_geom_torsion_atom_site_label_4
_geom_torsion
_geom_torsion_site_symmetry_1
_geom_torsion_site_symmetry_2
_geom_torsion_site_symmetry_3
_geom_torsion_site_symmetry_4
O2 Gd1 Cl1 Gd1 15.5(4) 3_655 . . 1_565
O1 Gd1 Cl1 Gd1 -105.62(18) 3 . . 1_565
O1 Gd1 Cl1 Gd1 -125.7(3) . . . 1_565
O1 Gd1 Cl1 Gd1 -34.1(2) 1_565 . . 1_565
O2 Gd1 Cl1 Gd1 38.9(2) 1_565 . . 1_565
O2 Gd1 Cl1 Gd1 126.6(2) . . . 1_565
Cl1 Gd1 Cl1 Gd1 180.0 1_545 . . 1_565
Cl1 Gd1 Cl1 Gd1 108.71(12) 3_666 . . 1_565
Gd1 Gd1 Cl1 Gd1 180.0 1_545 . . 1_565
Gd1 Gd1 Cl1 Gd1 29.58(9) 3_665 . . 1_565
O2 Gd1 Cl1 Gd1 -93.2(4) 3_655 . . 3_666
O1 Gd1 Cl1 Gd1 145.67(18) 3 . . 3_666
O1 Gd1 Cl1 Gd1 125.6(3) . . . 3_666
O1 Gd1 Cl1 Gd1 -142.8(2) 1_565 . . 3_666
O2 Gd1 Cl1 Gd1 -69.8(2) 1_565 . . 3_666
O2 Gd1 Cl1 Gd1 17.9(3) . . . 3_666
Cl1 Gd1 Cl1 Gd1 71.29(12) 1_545 . . 3_666
Cl1 Gd1 Cl1 Gd1 0.0 3_666 . . 3_666
Gd1 Gd1 Cl1 Gd1 -108.71(12) 1_565 . . 3_666
Gd1 Gd1 Cl1 Gd1 71.29(12) 1_545 . . 3_666
Gd1 Gd1 Cl1 Gd1 -79.13(10) 3_665 . . 3_666
O2 Gd1 O1 Gd1 -134.5(3) 3_655 . . 3
O1 Gd1 O1 Gd1 0.0 3 . . 3
O1 Gd1 O1 Gd1 -60.7(5) 1_565 . . 3
O2 Gd1 O1 Gd1 -131.3(4) 1_565 . . 3
O2 Gd1 O1 Gd1 151.6(4) . . . 3
Cl1 Gd1 O1 Gd1 20.6(5) . . . 3
Cl1 Gd1 O1 Gd1 76.3(3) 1_545 . . 3
Cl1 Gd1 O1 Gd1 122.9(2) 3_666 . . 3
Gd1 Gd1 O1 Gd1 -60.7(5) 1_565 . . 3
Gd1 Gd1 O1 Gd1 119.3(5) 1_545 . . 3
Gd1 Gd1 O1 Gd1 -133.3(2) 3_665 . . 3
O2 Gd1 O1 Gd1 106.2(4) 3_655 . . 1_545
O1 Gd1 O1 Gd1 -119.3(5) 3 . . 1_545
O1 Gd1 O1 Gd1 180.0 1_565 . . 1_545
O2 Gd1 O1 Gd1 109.5(5) 1_565 . . 1_545
O2 Gd1 O1 Gd1 32.4(3) . . . 1_545
Cl1 Gd1 O1 Gd1 -98.7(3) . . . 1_545
Cl1 Gd1 O1 Gd1 -43.0(3) 1_545 . . 1_545
Cl1 Gd1 O1 Gd1 3.6(5) 3_666 . . 1_545
Gd1 Gd1 O1 Gd1 180.0 1_565 . . 1_545
Gd1 Gd1 O1 Gd1 107.4(3) 3_665 . . 1_545
O2 Gd1 O2 Gd1 0.0 3_655 . . 3_655
O1 Gd1 O2 Gd1 118.2(4) 3 . . 3_655
O1 Gd1 O2 Gd1 83.1(4) . . . 3_655
O1 Gd1 O2 Gd1 3.3(6) 1_565 . . 3_655
O2 Gd1 O2 Gd1 -65.0(5) 1_565 . . 3_655
Cl1 Gd1 O2 Gd1 -139.6(2) . . . 3_655
Cl1 Gd1 O2 Gd1 164.0(3) 1_545 . . 3_655
Cl1 Gd1 O2 Gd1 -121.2(3) 3_666 . . 3_655
Gd1 Gd1 O2 Gd1 -65.0(5) 1_565 . . 3_655
Gd1 Gd1 O2 Gd1 115.0(5) 1_545 . . 3_655
Gd1 Gd1 O2 Gd1 -33.8(2) 3_665 . . 3_655
O2 Gd1 O2 Gd1 -115.0(5) 3_655 . . 1_545
O1 Gd1 O2 Gd1 3.2(5) 3 . . 1_545
O1 Gd1 O2 Gd1 -31.8(3) . . . 1_545
O1 Gd1 O2 Gd1 -111.7(4) 1_565 . . 1_545
O2 Gd1 O2 Gd1 180.0 1_565 . . 1_545
Cl1 Gd1 O2 Gd1 105.4(3) . . . 1_545
Cl1 Gd1 O2 Gd1 49.0(2) 1_545 . . 1_545
Cl1 Gd1 O2 Gd1 123.8(3) 3_666 . . 1_545
Gd1 Gd1 O2 Gd1 180.0 1_565 . . 1_545
Gd1 Gd1 O2 Gd1 -148.8(3) 3_665 . . 1_545
